data_1561138
loop_
_publ_author_name
'Zhang, Chong'
'Xiao, Yu'
'Qin, Yan'
'Sun, Quanchun'
'Zhang, Shuhua'

_publ_section_title
;
 A novel highly efficient adsorbent
 {[Co4(L)2(\m3-OH)2(H2O)3(4,4&#x2032;-bipy)2]&#x00B7;(H2O)2}n: Synthesis,
 crystal structure, magnetic and arsenic (V) absorption capacity
;
_journal_name_full 'Journal of Solid State Chemistry'
_journal_page_first 22
_journal_page_last 30
_journal_paper_doi 10.1016/j.jssc.2018.02.012
_journal_volume 261
_journal_year 2018
_chemical_formula_moiety 'C64 H56 Co4 N6 O19 S2, 2(H2 O)'
_chemical_formula_sum 'C64 H60 Co4 N6 O21 S2'
_chemical_formula_weight 1549.02
_space_group_crystal_system triclinic
_space_group_IT_number 2
_space_group_name_Hall '-P 1'
_space_group_name_H-M_alt 'P -1'
_atom_sites_solution_hydrogens mixed
_atom_sites_solution_primary direct
_cell_angle_alpha 62.636(5)
_cell_angle_beta 80.488(4)
_cell_angle_gamma 80.348(4)
_cell_formula_units_Z 2
_cell_length_a 14.0139(7)
_cell_length_b 16.7666(6)
_cell_length_c 16.8339(9)
_cell_measurement_reflns_used 11206
_cell_measurement_temperature 293(2)
_cell_measurement_theta_max 27.0470
_cell_measurement_theta_min 3.5090
_cell_volume 3445.5(3)
_computing_cell_refinement
;
CrysAlisPro, Agilent Technologies,
Version 1.171.37.35 (release 13-08-2014 CrysAlis171 .NET)
(compiled Aug 13 2014,18:06:01)
;
_computing_data_collection
;
CrysAlisPro, Agilent Technologies,
Version 1.171.37.35 (release 13-08-2014 CrysAlis171 .NET)
(compiled Aug 13 2014,18:06:01)
;
_computing_data_reduction
;
CrysAlisPro, Agilent Technologies,
Version 1.171.37.35 (release 13-08-2014 CrysAlis171 .NET)
(compiled Aug 13 2014,18:06:01)
;
_computing_molecular_graphics 'Olex2 (Dolomanov et al., 2009)'
_computing_publication_material 'Olex2 (Dolomanov et al., 2009)'
_computing_structure_refinement 'ShelXL (Sheldrick, 2015)'
_computing_structure_solution 'SIR2004 (Burla et al., 2007)'
_diffrn_ambient_temperature 293(2)
_diffrn_detector 'CCD plate'
_diffrn_detector_area_resol_mean 16.0233
_diffrn_detector_type Eos
_diffrn_measured_fraction_theta_full 0.997
_diffrn_measured_fraction_theta_max 0.997
_diffrn_measurement_details
;
#__ type_ start__ end____ width___ exp.time_
  1 omega  -20.00   61.00   1.0000   26.5000
omega____ theta____ kappa____ phi______ frames
    -       18.6266  -99.0000   30.0000 81

#__ type_ start__ end____ width___ exp.time_
  2 omega  -44.00    9.00   1.0000   26.5000
omega____ theta____ kappa____ phi______ frames
    -      -18.7048  -77.0000   60.0000 53

#__ type_ start__ end____ width___ exp.time_
  3 omega  -88.00    3.00   1.0000   26.5000
omega____ theta____ kappa____ phi______ frames
    -      -18.7048  -57.0000  -90.0000 91

#__ type_ start__ end____ width___ exp.time_
  4 omega  -88.00    3.00   1.0000   26.5000
omega____ theta____ kappa____ phi______ frames
    -      -18.7048  -57.0000  150.0000 91

#__ type_ start__ end____ width___ exp.time_
  5 omega  -40.00   45.00   1.0000   26.5000
omega____ theta____ kappa____ phi______ frames
    -      -18.7048   57.0000 -180.0000 85

#__ type_ start__ end____ width___ exp.time_
  6 omega  -86.00   -2.00   1.0000   26.5000
omega____ theta____ kappa____ phi______ frames
    -      -18.7048  -38.0000    0.0000 84

#__ type_ start__ end____ width___ exp.time_
  7 omega  -49.00   50.00   1.0000   26.5000
omega____ theta____ kappa____ phi______ frames
    -      -18.7048   77.0000   60.0000 99

#__ type_ start__ end____ width___ exp.time_
  8 omega  -22.00   50.00   1.0000   26.5000
omega____ theta____ kappa____ phi______ frames
    -      -18.7048   57.0000  -60.0000 72

#__ type_ start__ end____ width___ exp.time_
  9 omega  -90.00  -13.00   1.0000   26.5000
omega____ theta____ kappa____ phi______ frames
    -      -18.7048  147.0000  153.4972 77
;
_diffrn_measurement_device 'four-circle diffractometer'
_diffrn_measurement_device_type 'SuperNova, Single source at offset, Eos'
_diffrn_measurement_method '\w scans'
_diffrn_orient_matrix_UB_11 0.0307767000
_diffrn_orient_matrix_UB_12 0.0083361000
_diffrn_orient_matrix_UB_13 -0.0403453000
_diffrn_orient_matrix_UB_21 0.0197898000
_diffrn_orient_matrix_UB_22 -0.0459116000
_diffrn_orient_matrix_UB_23 0.0188030000
_diffrn_orient_matrix_UB_31 -0.0363809000
_diffrn_orient_matrix_UB_32 -0.0108175000
_diffrn_orient_matrix_UB_33 -0.0170991000
_diffrn_radiation_monochromator mirror
_diffrn_radiation_probe x-ray
_diffrn_radiation_type MoK\a
_diffrn_radiation_wavelength 0.71073
_diffrn_reflns_av_R_equivalents 0.0533
_diffrn_reflns_av_unetI/netI 0.0675
_diffrn_reflns_Laue_measured_fraction_full 0.997
_diffrn_reflns_Laue_measured_fraction_max 0.997
_diffrn_reflns_limit_h_max 17
_diffrn_reflns_limit_h_min -17
_diffrn_reflns_limit_k_max 20
_diffrn_reflns_limit_k_min -20
_diffrn_reflns_limit_l_max 21
_diffrn_reflns_limit_l_min -21
_diffrn_reflns_number 48573
_diffrn_reflns_point_group_measured_fraction_full 0.997
_diffrn_reflns_point_group_measured_fraction_max 0.997
_diffrn_reflns_theta_full 26.000
_diffrn_reflns_theta_max 26.371
_diffrn_reflns_theta_min 3.388
_diffrn_source 'SuperNova (Mo) X-ray Source'
_exptl_absorpt_coefficient_mu 1.084
_exptl_absorpt_correction_T_max 1.00000
_exptl_absorpt_correction_T_min 0.69160
_exptl_absorpt_correction_type multi-scan
_exptl_absorpt_process_details
;
CrysAlisPro, Agilent Technologies,
Version 1.171.37.35 (release 13-08-2014 CrysAlis171 .NET)
(compiled Aug 13 2014,18:06:01)
Empirical absorption correction using spherical harmonics,
 implemented in SCALE3 ABSPACK scaling algorithm.
;
_exptl_crystal_density_diffrn 1.493
_exptl_crystal_description
;
;
_exptl_crystal_F_000 1588
_refine_diff_density_max 0.766
_refine_diff_density_min -0.455
_refine_diff_density_rms 0.073
_refine_ls_extinction_coef .
_refine_ls_extinction_method none
_refine_ls_goodness_of_fit_ref 1.068
_refine_ls_hydrogen_treatment mixed
_refine_ls_matrix_type full
_refine_ls_number_parameters 928
_refine_ls_number_reflns 14033
_refine_ls_number_restraints 2
_refine_ls_restrained_S_all 1.068
_refine_ls_R_factor_all 0.0782
_refine_ls_R_factor_gt 0.0503
_refine_ls_shift/su_max 0.001
_refine_ls_shift/su_mean 0.000
_refine_ls_structure_factor_coef Fsqd
_refine_ls_weighting_details
;
 w=1/[\s^2^(Fo^2^)+(0.0452P)^2^+1.6926P]
 where P=(Fo^2^+2Fc^2^)/3
;
_refine_ls_weighting_scheme calc
_refine_ls_wR_factor_gt 0.1133
_refine_ls_wR_factor_ref 0.1337
_reflns_Friedel_coverage 0.000
_reflns_Friedel_fraction_full .
_reflns_Friedel_fraction_max .
_reflns_number_gt 9883
_reflns_number_total 14033
_reflns_threshold_expression 'I > 2\s(I)'
_cod_data_source_file JSSC-2018-261-22.cif
_cod_data_source_block co
_cod_original_cell_volume 3445.4(3)
_cod_database_code 1561138
_chemical_oxdiff_formula 'C1 H1 O1 N1 Co1'
_shelx_space_group_comment
;
The symmetry employed for this shelxl refinement is uniquely defined
by the following loop, which should always be used as a source of
symmetry information in preference to the above space-group names.
They are only intended as comments.
;
_reflns_odcompleteness_completeness 99.77
_reflns_odcompleteness_iscentric 1
_reflns_odcompleteness_theta 26.32
_olex2_refinement_description
;
1. Fixed Uiso
 At 1.2 times of:
  All C(H) groups, {H21A,H21B} of O21, {H20A,H20B} of O20, {H6A,H6B} of O6,
  All C(H,H) groups
 At 1.5 times of:
  {H8C,H8D} of O8
2. Restrained distances
 O5-H5
 0.86 with sigma of 0.01
 O9-H9
 0.86 with sigma of 0.01
3. Others
 Sof(S2')=Sof(O12')=Sof(O13')=Sof(O14')=1-FVAR(1)
 Sof(S2)=Sof(O12)=Sof(O13)=Sof(O14)=FVAR(1)
4.a Riding coordinates:
 O6(H6A,H6B), O21(H21A,H21B), O20(H20A,H20B)
4.b Rotating group:
 O8(H8C,H8D)
4.c Secondary CH2 refined with riding coordinates:
 C15(H15A,H15B), C37(H37A,H37B), C8(H8A,H8B), C30(H30A,H30B)
4.d Aromatic/amide H refined with riding coordinates:
 C51(H51), C52(H52), C47(H47), C48(H48), C3(H3), C55(H55), C54(H54), C56(H56),
 C6(H6), C14(H14), C39(H39), C41(H41), C4(H4), C61(H61), C53(H53), C63(H63),
 C40(H40), C45(H45), C31(H31), C46(H46), C42(H42), C32(H32), C34(H34), C26(H26),
  C57(H57), C20(H20), C58(H58), C35(H35), C25(H25), C17(H17), C19(H19), C5(H5A),
  C28(H28), C11(H11), C27(H27), C18(H18), C13(H13), C10(H10), C62(H62), C64(H64)
;

loop_
_space_group_symop_operation_xyz
'x, y, z'
'-x, -y, -z'

loop_
_atom_site_label
_atom_site_type_symbol
_atom_site_fract_x
_atom_site_fract_y
_atom_site_fract_z
_atom_site_U_iso_or_equiv
_atom_site_adp_type
_atom_site_occupancy
_atom_site_site_symmetry_order
_atom_site_calc_flag
_atom_site_refinement_flags_posn
_atom_site_refinement_flags_adp
_atom_site_refinement_flags_occupancy
_atom_site_disorder_assembly
_atom_site_disorder_group
Co2 Co 0.73704(3) 0.31364(3) 1.24478(3) 0.03071(13) Uani 1 1 d . . . . .
Co4 Co 0.79970(3) 0.15923(3) 1.45666(3) 0.03170(13) Uani 1 1 d . . . . .
Co3 Co 0.58356(3) 0.26979(3) 1.41654(3) 0.03343(13) Uani 1 1 d . . . . .
Co1 Co 0.53527(3) 0.35358(4) 1.17526(4) 0.03851(14) Uani 1 1 d . . . . .
S1 S 0.52590(8) 1.05148(7) 1.33212(7) 0.0442(3) Uani 1 1 d . . . . .
O9 O 0.73203(16) 0.28161(16) 1.38146(16) 0.0313(5) Uani 1 1 d D . . . .
O5 O 0.59256(17) 0.27911(16) 1.28720(17) 0.0336(6) Uani 1 1 d D . . . .
O7 O 0.64162(19) 0.12488(18) 1.4678(2) 0.0349(6) Uani 1 1 d . . . . .
O11 O 1.16050(18) -0.09248(17) 0.61665(18) 0.0434(6) Uani 1 1 d . . . . .
O19 O 0.4412(2) 1.0067(2) 1.3827(2) 0.0663(9) Uani 1 1 d . . . . .
O17 O 0.5052(2) 1.14845(18) 1.2837(2) 0.0548(8) Uani 1 1 d . . . . .
O3 O 0.59712(18) 0.31857(19) 1.08130(18) 0.0482(7) Uani 1 1 d . . . . .
N1 N 0.3886(2) 0.3625(2) 1.1770(2) 0.0409(8) Uani 1 1 d . . . . .
O16 O 0.76217(19) 1.16350(19) 0.58105(18) 0.0481(7) Uani 1 1 d . . . . .
O2 O 0.68840(18) 0.45085(16) 1.21077(18) 0.0418(6) Uani 1 1 d . . . . .
O1 O 0.55749(19) 0.47732(18) 1.1382(2) 0.0535(8) Uani 1 1 d . . . . .
O10 O 1.21742(19) -0.18603(18) 0.74784(18) 0.0453(7) Uani 1 1 d . . . . .
O4 O 0.73645(18) 0.34664(18) 1.10630(17) 0.0426(6) Uani 1 1 d . . . . .
O15 O 0.8334(2) 1.03671(19) 0.58410(18) 0.0546(8) Uani 1 1 d . . . . .
N2 N 0.9424(2) 0.1936(2) 1.4460(2) 0.0366(7) Uani 1 1 d . . . . .
N3 N 1.4321(2) 0.2553(2) 1.4386(2) 0.0387(7) Uani 1 1 d . . . . .
O18 O 0.6069(2) 1.0287(2) 1.3852(2) 0.0632(9) Uani 1 1 d . . . . .
C50 C 1.1341(3) 0.2213(2) 1.4455(2) 0.0361(8) Uani 1 1 d . . . . .
C51 C 1.1131(3) 0.1571(3) 1.4221(3) 0.0405(9) Uani 1 1 d . . . . .
H51 H 1.1634 0.1219 1.4058 0.049 Uiso 1 1 calc R . . . .
C2 C 1.1289(3) -0.0473(2) 0.7313(3) 0.0371(9) Uani 1 1 d . . . . .
C52 C 1.0189(3) 0.1457(3) 1.4231(3) 0.0414(9) Uani 1 1 d . . . . .
H52 H 1.0069 0.1025 1.4070 0.050 Uiso 1 1 calc R . . . .
C60 C 0.0814(3) 0.3651(3) 1.1904(3) 0.0435(10) Uani 1 1 d . . . . .
C49 C 1.2367(2) 0.2334(2) 1.4463(2) 0.0350(8) Uani 1 1 d . . . . .
C47 C 1.4029(3) 0.1753(3) 1.4617(3) 0.0436(10) Uani 1 1 d . . . . .
H47 H 1.4495 0.1256 1.4755 0.052 Uiso 1 1 calc R . . . .
N6 N 0.9834(3) 0.2386(2) 0.7620(2) 0.0560(10) Uani 1 1 d . . . . .
N5 N 0.6577(3) 0.9316(2) 1.0465(2) 0.0512(9) Uani 1 1 d . . . . .
C33 C 0.5640(3) 1.0140(2) 1.2491(2) 0.0396(9) Uani 1 1 d . . . . .
C24 C 0.7901(3) 1.0428(3) 0.7236(3) 0.0423(9) Uani 1 1 d . . . . .
C38 C 0.6105(3) 0.7893(3) 1.0566(3) 0.0454(10) Uani 1 1 d . . . . .
C48 C 1.3082(3) 0.1622(3) 1.4663(3) 0.0462(10) Uani 1 1 d . . . . .
H48 H 1.2920 0.1046 1.4831 0.055 Uiso 1 1 calc R . . . .
C3 C 1.0939(3) 0.0372(3) 0.6742(3) 0.0531(11) Uani 1 1 d . . . . .
H3 H 1.0945 0.0525 0.6136 0.064 Uiso 1 1 calc R . . . .
C21 C 0.7372(3) 0.3111(2) 0.9853(3) 0.0396(9) Uani 1 1 d . . . . .
C22 C 0.6877(3) 0.3266(2) 1.0630(2) 0.0357(8) Uani 1 1 d . . . . .
C55 C 0.3300(3) 0.4368(3) 1.1652(4) 0.0639(14) Uani 1 1 d . . . . .
H55 H 0.3576 0.4883 1.1535 0.077 Uiso 1 1 calc R . . . .
C54 C 1.0549(3) 0.2710(3) 1.4695(3) 0.0421(9) Uani 1 1 d . . . . .
H54 H 1.0646 0.3147 1.4859 0.051 Uiso 1 1 calc R . . . .
C59 C 0.1885(2) 0.3672(3) 1.1844(3) 0.0408(9) Uani 1 1 d . . . . .
C56 C 0.2307(3) 0.4420(3) 1.1692(4) 0.0674(15) Uani 1 1 d . . . . .
H56 H 0.1924 0.4955 1.1618 0.081 Uiso 1 1 calc R . . . .
C6 C 1.0842(3) -0.0063(3) 0.8524(3) 0.0507(11) Uani 1 1 d . . . . .
H6 H 1.0788 -0.0223 0.9136 0.061 Uiso 1 1 calc R . . . .
C1 C 1.1726(2) -0.1142(3) 0.6964(3) 0.0348(8) Uani 1 1 d . . . . .
C14 C 1.0108(3) 0.3937(3) 0.6584(3) 0.0635(13) Uani 1 1 d . . . . .
H14 H 0.9440 0.4104 0.6596 0.076 Uiso 1 1 calc R . . . .
C39 C 0.5749(3) 0.7499(3) 1.0121(3) 0.0456(10) Uani 1 1 d . . . . .
H39 H 0.5468 0.7865 0.9588 0.055 Uiso 1 1 calc R . . . .
C41 C 0.6672(3) 0.6397(3) 1.1643(3) 0.0544(12) Uani 1 1 d . . . . .
H41 H 0.7003 0.6028 1.2145 0.065 Uiso 1 1 calc R . . . .
C4 C 1.1226(3) -0.0701(3) 0.8223(3) 0.0443(10) Uani 1 1 d . . . . .
H4 H 1.1441 -0.1282 0.8629 0.053 Uiso 1 1 calc R . . . .
C36 C 0.6271(3) 0.9574(3) 1.1156(3) 0.0453(10) Uani 1 1 d . . . . .
C61 C 0.0443(3) 0.3140(3) 1.1595(3) 0.0547(12) Uani 1 1 d . . . . .
H61 H 0.0857 0.2846 1.1297 0.066 Uiso 1 1 calc R . . . .
C53 C 0.9621(3) 0.2548(3) 1.4689(3) 0.0405(9) Uani 1 1 d . . . . .
H53 H 0.9102 0.2885 1.4853 0.049 Uiso 1 1 calc R . . . .
C43 C 0.6261(3) 0.6020(2) 1.1218(3) 0.0404(9) Uani 1 1 d . . . . .
C63 C 0.0147(3) 0.4112(3) 1.2291(3) 0.0489(11) Uani 1 1 d . . . . .
H63 H 0.0356 0.4491 1.2478 0.059 Uiso 1 1 calc R . . . .
C44 C 0.6261(3) 0.5022(3) 1.1600(3) 0.0397(9) Uani 1 1 d . . . . .
C40 C 0.6588(4) 0.7331(3) 1.1312(3) 0.0617(13) Uani 1 1 d . . . . .
H40 H 0.6863 0.7581 1.1601 0.074 Uiso 1 1 calc R . . . .
C7 C 1.0539(3) 0.0802(3) 0.7937(3) 0.0448(10) Uani 1 1 d . . . . .
C45 C 1.3630(3) 0.3240(3) 1.4220(4) 0.0647(14) Uani 1 1 d . . . . .
H45 H 1.3811 0.3804 1.4073 0.078 Uiso 1 1 calc R . . . .
C23 C 0.7956(3) 1.0815(3) 0.6246(3) 0.0425(9) Uani 1 1 d . . . . .
C31 C 0.6640(3) 1.0303(3) 1.1142(3) 0.0538(11) Uani 1 1 d . . . . .
H31 H 0.7102 1.0606 1.0679 0.065 Uiso 1 1 calc R . . . .
C46 C 1.2658(3) 0.3165(3) 1.4252(4) 0.0622(13) Uani 1 1 d . . . . .
H46 H 1.2202 0.3668 1.4134 0.075 Uiso 1 1 calc R . . . .
C42 C 0.5806(3) 0.6583(3) 1.0454(3) 0.0477(10) Uani 1 1 d . . . . .
H42 H 0.5534 0.6334 1.0162 0.057 Uiso 1 1 calc R . . . .
C32 C 0.6332(3) 1.0580(3) 1.1801(3) 0.0526(11) Uani 1 1 d . . . . .
H32 H 0.6589 1.1065 1.1784 0.063 Uiso 1 1 calc R . . . .
C34 C 0.5264(4) 0.9423(3) 1.2513(3) 0.0577(12) Uani 1 1 d . . . . .
H34 H 0.4799 0.9125 1.2976 0.069 Uiso 1 1 calc R . . . .
C26 C 0.7328(3) 1.0888(3) 0.7685(3) 0.0471(10) Uani 1 1 d . . . . .
H26 H 0.7003 1.1452 0.7358 0.057 Uiso 1 1 calc R . . . .
C57 C 0.3479(3) 0.2899(3) 1.1919(3) 0.0562(12) Uani 1 1 d . . . . .
H57 H 0.3879 0.2371 1.1996 0.067 Uiso 1 1 calc R . . . .
C20 C 0.6857(3) 0.2917(3) 0.9338(3) 0.0566(12) Uani 1 1 d . . . . .
H20 H 0.6189 0.2894 0.9475 0.068 Uiso 1 1 calc R . . . .
C12 C 1.1731(3) 0.4363(3) 0.6034(3) 0.0526(11) Uani 1 1 d . . . . .
C29 C 0.7727(3) 0.9691(3) 0.9103(3) 0.0464(10) Uani 1 1 d . . . . .
C58 C 0.2495(3) 0.2901(3) 1.1963(3) 0.0537(11) Uani 1 1 d . . . . .
H58 H 0.2237 0.2379 1.2073 0.064 Uiso 1 1 calc R . . . .
C16 C 0.8305(3) 0.2787(3) 0.8406(3) 0.0467(10) Uani 1 1 d . . . . .
C9 C 1.0460(3) 0.3038(3) 0.7093(3) 0.0464(10) Uani 1 1 d . . . . .
C35 C 0.5577(4) 0.9145(3) 1.1850(3) 0.0606(13) Uani 1 1 d . . . . .
H35 H 0.5316 0.8661 1.1869 0.073 Uiso 1 1 calc R . . . .
C25 C 0.8403(4) 0.9613(3) 0.7735(3) 0.0611(12) Uani 1 1 d . . . . .
H25 H 0.8802 0.9304 0.7445 0.073 Uiso 1 1 calc R . . . .
C17 C 0.7310(3) 0.2761(3) 0.8634(3) 0.0630(13) Uani 1 1 d . . . . .
H17 H 0.6945 0.2635 0.8299 0.076 Uiso 1 1 calc R . . . .
C19 C 0.8366(3) 0.3156(3) 0.9620(3) 0.0453(10) Uani 1 1 d . . . . .
H19 H 0.8728 0.3299 0.9944 0.054 Uiso 1 1 calc R . . . .
C5 C 1.0572(4) 0.1009(3) 0.7054(3) 0.0593(13) Uani 1 1 d . . . . .
H5A H 1.0344 0.1587 0.6651 0.071 Uiso 1 1 calc R . . . .
C28 C 0.8324(3) 0.9247(3) 0.8659(3) 0.0601(12) Uani 1 1 d . . . . .
H28 H 0.8674 0.8697 0.8986 0.072 Uiso 1 1 calc R . . . .
C11 C 1.2086(3) 0.3475(3) 0.6522(3) 0.0591(12) Uani 1 1 d . . . . .
H11 H 1.2754 0.3313 0.6500 0.071 Uiso 1 1 calc R . . . .
C27 C 0.7241(3) 1.0512(3) 0.8607(3) 0.0539(11) Uani 1 1 d . . . . .
H27 H 0.6845 1.0820 0.8900 0.065 Uiso 1 1 calc R . . . .
C15 C 0.8791(3) 0.2580(3) 0.7636(3) 0.0609(13) Uani 1 1 d . . . . .
H15A H 0.8521 0.2066 0.7674 0.073 Uiso 1 1 calc R . . . .
H15B H 0.8636 0.3093 0.7073 0.073 Uiso 1 1 calc R . . . .
C37 C 0.5928(3) 0.8909(3) 1.0210(3) 0.0514(11) Uani 1 1 d . . . . .
H37A H 0.5978 0.9176 0.9559 0.062 Uiso 1 1 calc R . . . .
H37B H 0.5267 0.9061 1.0416 0.062 Uiso 1 1 calc R . . . .
C18 C 0.8822(3) 0.2988(3) 0.8913(3) 0.0509(11) Uani 1 1 d . . . . .
H18 H 0.9490 0.3011 0.8773 0.061 Uiso 1 1 calc R . . . .
C8 C 1.0181(4) 0.1508(3) 0.8284(3) 0.0591(12) Uani 1 1 d . . . . .
H8A H 0.9659 0.1281 0.8760 0.071 Uiso 1 1 calc R . . . .
H8B H 1.0708 0.1577 0.8547 0.071 Uiso 1 1 calc R . . . .
C13 C 1.0736(4) 0.4581(3) 0.6065(3) 0.0656(13) Uani 1 1 d . . . . .
H13 H 1.0484 0.5174 0.5730 0.079 Uiso 1 1 calc R . . . .
C10 C 1.1465(3) 0.2826(3) 0.7042(3) 0.0562(12) Uani 1 1 d . . . . .
H10 H 1.1723 0.2232 0.7367 0.067 Uiso 1 1 calc R . . . .
C30 C 0.7583(3) 0.9268(3) 1.0119(3) 0.0539(11) Uani 1 1 d . . . . .
H30A H 0.7852 0.8639 1.0355 0.065 Uiso 1 1 calc R . . . .
H30B H 0.7939 0.9571 1.0328 0.065 Uiso 1 1 calc R . . . .
C62 C -0.0533(3) 0.3070(3) 1.1729(3) 0.0494(11) Uani 1 1 d . . . . .
H62 H -0.0764 0.2719 1.1521 0.059 Uiso 1 1 calc R . . . .
N4 N -0.1169(2) 0.3472(2) 1.2138(2) 0.0384(7) Uani 1 1 d . . . . .
C64 C -0.0836(3) 0.4009(3) 1.2399(3) 0.0474(10) Uani 1 1 d . . . . .
H64 H -0.1277 0.4322 1.2660 0.057 Uiso 1 1 calc R . . . .
O8 O 0.58390(19) 0.24795(19) 1.54813(18) 0.0478(7) Uani 1 1 d . . . . .
H8C H 0.5692 0.2988 1.5535 0.072 Uiso 1 1 d GR . . . .
H8D H 0.6418 0.2242 1.5676 0.072 Uiso 1 1 d GR . . . .
O6 O 0.55585(19) 0.41247(17) 1.3766(2) 0.0531(7) Uani 1 1 d . . . . .
H6A H 0.5803 0.4444 1.3211 0.064 Uiso 1 1 d R . . . .
H6B H 0.5832 0.4262 1.4113 0.064 Uiso 1 1 d R . . . .
O21 O 0.5970(8) 0.4377(9) 1.6948(8) 0.421(9) Uani 1 1 d . . . . .
H21A H 0.5947 0.3818 1.7121 0.505 Uiso 1 1 d R . . . .
H21B H 0.5702 0.4682 1.6463 0.505 Uiso 1 1 d R . . . .
H7A H 0.616(3) 0.088(3) 1.518(3) 0.047(13) Uiso 1 1 d . . . . .
H7B H 0.638(3) 0.103(3) 1.439(3) 0.067(18) Uiso 1 1 d . . . . .
H5 H 0.583(3) 0.2266(14) 1.297(3) 0.074(16) Uiso 1 1 d D . . . .
O20 O 0.5109(5) 0.3788(5) 1.5971(6) 0.249(4) Uani 1 1 d . . . . .
H20A H 0.4795 0.4276 1.5631 0.299 Uiso 1 1 d R . . . .
H20B H 0.4725 0.3379 1.6245 0.299 Uiso 1 1 d R . . . .
S2 S 1.2488(5) 0.5232(4) 0.5352(6) 0.0483(19) Uani 0.50(2) 1 d . . P A 2
O12 O 1.3540(7) 0.4865(8) 0.5607(14) 0.116(6) Uani 0.50(2) 1 d . . P A 2
O13 O 1.2201(8) 0.5951(8) 0.5580(12) 0.074(4) Uani 0.50(2) 1 d . . P A 2
O14 O 1.2468(12) 0.5445(11) 0.4439(7) 0.106(5) Uani 0.50(2) 1 d . . P A 2
S2' S 1.2512(7) 0.5209(7) 0.5436(8) 0.088(4) Uani 0.50(2) 1 d . . P A 1
O12' O 1.3328(10) 0.4806(7) 0.5141(11) 0.095(5) Uani 0.50(2) 1 d . . P A 1
O13' O 1.2562(11) 0.5604(10) 0.6007(9) 0.076(4) Uani 0.50(2) 1 d . . P A 1
O14' O 1.1928(10) 0.5910(8) 0.4644(8) 0.087(5) Uani 0.50(2) 1 d . . P A 1
H9 H 0.752(4) 0.322(3) 1.390(4) 0.11(2) Uiso 1 1 d D . . . .

loop_
_atom_site_aniso_label
_atom_site_aniso_U_11
_atom_site_aniso_U_22
_atom_site_aniso_U_33
_atom_site_aniso_U_23
_atom_site_aniso_U_13
_atom_site_aniso_U_12
Co2 0.0195(2) 0.0327(3) 0.0405(3) -0.0170(2) -0.0015(2) -0.0033(2)
Co4 0.0260(3) 0.0359(3) 0.0369(3) -0.0205(2) -0.0014(2) -0.0015(2)
Co3 0.0210(2) 0.0355(3) 0.0473(3) -0.0227(2) 0.0022(2) -0.0045(2)
Co1 0.0202(3) 0.0512(3) 0.0527(3) -0.0299(3) -0.0062(2) -0.0026(2)
S1 0.0518(6) 0.0421(6) 0.0452(6) -0.0242(5) 0.0000(5) -0.0116(5)
O9 0.0228(12) 0.0339(13) 0.0424(15) -0.0216(12) -0.0015(10) -0.0044(10)
O5 0.0240(13) 0.0342(14) 0.0464(16) -0.0210(12) -0.0005(11) -0.0069(11)
O7 0.0323(15) 0.0362(15) 0.0406(17) -0.0207(15) 0.0025(13) -0.0094(12)
O11 0.0420(16) 0.0508(16) 0.0491(17) -0.0339(14) -0.0084(13) 0.0040(13)
O19 0.078(2) 0.067(2) 0.065(2) -0.0403(17) 0.0259(17) -0.0360(18)
O17 0.0619(19) 0.0386(16) 0.065(2) -0.0241(15) -0.0070(15) -0.0050(14)
O3 0.0293(15) 0.0703(19) 0.0550(18) -0.0372(16) 0.0038(13) -0.0108(13)
N1 0.0225(16) 0.049(2) 0.054(2) -0.0246(17) -0.0051(14) -0.0053(15)
O16 0.0431(16) 0.0550(18) 0.0394(16) -0.0189(14) -0.0001(13) 0.0021(14)
O2 0.0355(15) 0.0341(14) 0.0574(18) -0.0193(13) -0.0147(13) -0.0008(12)
O1 0.0316(15) 0.0472(17) 0.086(2) -0.0287(16) -0.0205(15) -0.0036(13)
O10 0.0443(16) 0.0429(16) 0.0547(18) -0.0289(14) -0.0047(13) 0.0017(13)
O4 0.0350(15) 0.0516(16) 0.0426(16) -0.0222(13) -0.0019(12) -0.0066(13)
O15 0.079(2) 0.0482(17) 0.0399(17) -0.0240(14) 0.0014(15) -0.0104(16)
N2 0.0273(16) 0.0418(18) 0.0412(18) -0.0194(15) -0.0016(14) -0.0039(14)
N3 0.0220(16) 0.0437(18) 0.054(2) -0.0256(16) -0.0012(14) -0.0038(14)
O18 0.070(2) 0.072(2) 0.067(2) -0.0462(18) -0.0246(17) 0.0058(17)
C50 0.0260(19) 0.036(2) 0.040(2) -0.0121(17) -0.0028(16) -0.0030(16)
C51 0.0253(19) 0.048(2) 0.055(3) -0.031(2) -0.0029(17) 0.0018(17)
C2 0.034(2) 0.039(2) 0.043(2) -0.0241(19) -0.0009(17) -0.0018(17)
C52 0.031(2) 0.047(2) 0.056(3) -0.032(2) -0.0066(18) -0.0016(18)
C60 0.0210(19) 0.048(2) 0.056(3) -0.019(2) -0.0038(18) -0.0042(17)
C49 0.0236(18) 0.038(2) 0.040(2) -0.0162(17) 0.0006(16) -0.0036(16)
C47 0.0234(19) 0.038(2) 0.066(3) -0.022(2) -0.0040(18) 0.0002(16)
N6 0.067(3) 0.041(2) 0.058(2) -0.0269(19) 0.0160(19) -0.0065(19)
N5 0.076(3) 0.046(2) 0.040(2) -0.0258(17) 0.0009(18) -0.0162(19)
C33 0.051(2) 0.037(2) 0.036(2) -0.0187(18) -0.0005(18) -0.0127(18)
C24 0.049(2) 0.041(2) 0.039(2) -0.0174(19) -0.0022(19) -0.0127(19)
C38 0.062(3) 0.039(2) 0.037(2) -0.0159(19) -0.014(2) -0.005(2)
C48 0.030(2) 0.038(2) 0.069(3) -0.020(2) -0.011(2) -0.0047(17)
C3 0.082(3) 0.043(2) 0.036(2) -0.022(2) -0.005(2) 0.003(2)
C21 0.036(2) 0.040(2) 0.041(2) -0.0178(18) -0.0004(17) -0.0039(17)
C22 0.034(2) 0.0320(19) 0.040(2) -0.0156(17) -0.0034(17) -0.0016(16)
C55 0.027(2) 0.051(3) 0.117(4) -0.041(3) -0.003(2) -0.007(2)
C54 0.030(2) 0.043(2) 0.057(3) -0.024(2) -0.0066(18) -0.0030(17)
C59 0.0193(18) 0.045(2) 0.055(3) -0.018(2) -0.0057(17) -0.0039(16)
C56 0.025(2) 0.047(3) 0.131(5) -0.041(3) -0.011(3) 0.0010(19)
C6 0.068(3) 0.049(3) 0.037(2) -0.023(2) -0.001(2) -0.003(2)
C1 0.0215(18) 0.039(2) 0.048(2) -0.0231(19) -0.0005(16) -0.0045(16)
C14 0.047(3) 0.044(3) 0.092(4) -0.029(3) 0.004(3) 0.000(2)
C39 0.056(3) 0.042(2) 0.043(2) -0.0189(19) -0.017(2) -0.0015(19)
C41 0.075(3) 0.041(2) 0.050(3) -0.016(2) -0.029(2) -0.005(2)
C4 0.052(3) 0.037(2) 0.042(2) -0.0176(19) -0.0100(19) 0.0047(19)
C36 0.067(3) 0.036(2) 0.037(2) -0.0176(18) -0.003(2) -0.013(2)
C61 0.027(2) 0.082(3) 0.073(3) -0.051(3) 0.002(2) -0.009(2)
C53 0.0263(19) 0.045(2) 0.051(2) -0.025(2) -0.0009(17) -0.0001(17)
C43 0.042(2) 0.037(2) 0.045(2) -0.0196(19) -0.0092(18) -0.0031(17)
C63 0.030(2) 0.047(2) 0.074(3) -0.030(2) -0.005(2) -0.0068(18)
C44 0.035(2) 0.037(2) 0.048(2) -0.0205(19) -0.0035(18) -0.0037(18)
C40 0.099(4) 0.043(3) 0.052(3) -0.018(2) -0.033(3) -0.015(3)
C7 0.055(3) 0.037(2) 0.042(2) -0.0202(19) 0.0036(19) -0.0032(19)
C45 0.030(2) 0.049(3) 0.123(4) -0.046(3) -0.007(3) -0.004(2)
C23 0.037(2) 0.049(3) 0.042(2) -0.019(2) 0.0026(18) -0.0146(19)
C31 0.070(3) 0.052(3) 0.047(3) -0.028(2) 0.012(2) -0.025(2)
C46 0.030(2) 0.046(3) 0.114(4) -0.040(3) -0.006(2) 0.0014(19)
C42 0.051(3) 0.046(2) 0.055(3) -0.027(2) -0.019(2) -0.003(2)
C32 0.066(3) 0.050(3) 0.056(3) -0.031(2) 0.004(2) -0.028(2)
C34 0.081(3) 0.049(3) 0.053(3) -0.029(2) 0.017(2) -0.034(2)
C26 0.056(3) 0.037(2) 0.044(2) -0.0169(19) -0.003(2) 0.0026(19)
C57 0.032(2) 0.050(3) 0.087(4) -0.031(3) -0.012(2) 0.0023(19)
C20 0.040(2) 0.081(3) 0.068(3) -0.048(3) -0.001(2) -0.013(2)
C12 0.052(3) 0.050(3) 0.070(3) -0.040(2) -0.006(2) -0.005(2)
C29 0.060(3) 0.041(2) 0.042(2) -0.021(2) -0.008(2) -0.004(2)
C58 0.028(2) 0.051(3) 0.088(3) -0.035(2) -0.007(2) -0.0054(19)
C16 0.054(3) 0.039(2) 0.053(3) -0.028(2) 0.006(2) -0.010(2)
C9 0.056(3) 0.038(2) 0.054(3) -0.033(2) 0.003(2) -0.001(2)
C35 0.089(4) 0.050(3) 0.055(3) -0.030(2) 0.008(3) -0.034(3)
C25 0.074(3) 0.060(3) 0.049(3) -0.029(2) -0.003(2) 0.006(3)
C17 0.048(3) 0.091(4) 0.073(3) -0.056(3) 0.003(2) -0.017(3)
C19 0.035(2) 0.057(3) 0.051(3) -0.031(2) -0.0048(19) -0.0029(19)
C5 0.093(4) 0.037(2) 0.042(3) -0.018(2) -0.006(2) 0.013(2)
C28 0.076(3) 0.053(3) 0.049(3) -0.025(2) -0.018(2) 0.018(2)
C11 0.052(3) 0.057(3) 0.077(3) -0.038(3) -0.013(2) 0.005(2)
C27 0.072(3) 0.047(3) 0.042(3) -0.026(2) 0.004(2) 0.001(2)
C15 0.072(3) 0.058(3) 0.068(3) -0.044(3) 0.016(3) -0.025(3)
C37 0.078(3) 0.040(2) 0.040(2) -0.0183(19) -0.015(2) -0.007(2)
C18 0.034(2) 0.066(3) 0.060(3) -0.036(2) 0.006(2) -0.006(2)
C8 0.086(4) 0.042(2) 0.045(3) -0.023(2) 0.013(2) -0.004(2)
C13 0.062(3) 0.041(3) 0.088(4) -0.026(3) -0.006(3) -0.001(2)
C10 0.063(3) 0.039(2) 0.066(3) -0.024(2) -0.011(2) 0.005(2)
C30 0.075(3) 0.048(3) 0.043(3) -0.024(2) -0.010(2) -0.001(2)
C62 0.030(2) 0.074(3) 0.057(3) -0.041(2) 0.0013(19) -0.010(2)
N4 0.0220(16) 0.0466(19) 0.048(2) -0.0227(16) 0.0012(14) -0.0068(14)
C64 0.027(2) 0.051(2) 0.068(3) -0.031(2) -0.0025(19) -0.0044(18)
O8 0.0375(16) 0.0588(18) 0.0531(18) -0.0344(15) -0.0006(13) 0.0041(13)
O6 0.0473(17) 0.0425(16) 0.073(2) -0.0300(15) 0.0006(15) -0.0076(13)
O21 0.326(15) 0.387(16) 0.361(16) -0.013(12) -0.105(12) 0.054(12)
O20 0.251(8) 0.253(8) 0.355(11) -0.259(8) -0.090(7) 0.125(7)
S2 0.039(3) 0.038(3) 0.084(4) -0.039(3) -0.018(3) 0.003(2)
O12 0.030(5) 0.077(6) 0.260(17) -0.090(8) -0.021(7) 0.000(4)
O13 0.059(6) 0.063(6) 0.126(11) -0.062(7) -0.005(6) -0.015(5)
O14 0.123(12) 0.111(10) 0.099(8) -0.055(7) 0.026(7) -0.057(9)
S2' 0.090(6) 0.088(6) 0.100(6) -0.057(4) 0.038(4) -0.049(4)
O12' 0.062(7) 0.081(6) 0.162(13) -0.080(7) 0.049(7) -0.041(6)
O13' 0.079(8) 0.081(8) 0.099(8) -0.059(7) -0.011(5) -0.032(6)
O14' 0.099(8) 0.074(7) 0.071(7) -0.010(5) -0.008(6) -0.034(6)

loop_
_atom_type_symbol
_atom_type_description
_atom_type_scat_dispersion_real
_atom_type_scat_dispersion_imag
_atom_type_scat_source
C C 0.0033 0.0016 'International Tables Vol C Tables 4.2.6.8 and 6.1.1.4'
H H 0.0000 0.0000 'International Tables Vol C Tables 4.2.6.8 and 6.1.1.4'
Co Co 0.3494 0.9721 'International Tables Vol C Tables 4.2.6.8 and 6.1.1.4'
N N 0.0061 0.0033 'International Tables Vol C Tables 4.2.6.8 and 6.1.1.4'
O O 0.0106 0.0060 'International Tables Vol C Tables 4.2.6.8 and 6.1.1.4'
S S 0.1246 0.1234 'International Tables Vol C Tables 4.2.6.8 and 6.1.1.4'

loop_
_geom_angle_atom_site_label_1
_geom_angle_atom_site_label_2
_geom_angle_atom_site_label_3
_geom_angle
_geom_angle_site_symmetry_1
_geom_angle_site_symmetry_3
O9 Co2 O5 80.70(9) . .
O9 Co2 O2 91.92(10) . .
O9 Co2 O4 177.90(9) . .
O9 Co2 N4 94.20(11) . 1_655
O5 Co2 O4 97.30(10) . .
O5 Co2 N4 174.87(11) . 1_655
O2 Co2 O5 90.73(10) . .
O2 Co2 O4 87.46(10) . .
O2 Co2 N4 88.86(11) . 1_655
O10 Co2 O9 99.15(10) 2_757 .
O10 Co2 O5 90.03(10) 2_757 .
O10 Co2 O2 168.88(11) 2_757 .
O10 Co2 O4 81.43(10) 2_757 .
O10 Co2 N4 91.37(11) 2_757 1_655
N4 Co2 O4 87.80(11) 1_655 .
O9 Co4 O7 78.28(10) . .
O9 Co4 O16 96.52(10) . 1_546
O9 Co4 O15 155.50(10) . 1_546
O9 Co4 N2 100.54(11) . .
O9 Co4 C23 126.64(12) . 1_546
O7 Co4 C23 90.01(12) . 1_546
O11 Co4 O9 109.44(11) 2_757 .
O11 Co4 O7 87.03(11) 2_757 .
O11 Co4 O16 151.75(11) 2_757 1_546
O11 Co4 O15 92.63(11) 2_757 1_546
O11 Co4 N2 93.91(11) 2_757 .
O11 Co4 C23 121.84(13) 2_757 1_546
O16 Co4 O7 87.57(11) 1_546 .
O16 Co4 O15 59.99(10) 1_546 1_546
O16 Co4 N2 92.02(11) 1_546 .
O16 Co4 C23 30.46(11) 1_546 1_546
O15 Co4 O7 92.83(11) 1_546 .
O15 Co4 C23 29.52(11) 1_546 1_546
N2 Co4 O7 178.69(11) . .
N2 Co4 O15 88.03(11) . 1_546
N2 Co4 C23 90.27(12) . 1_546
O9 Co3 O5 81.61(9) . .
O9 Co3 O7 79.60(10) . .
O9 Co3 N3 173.21(11) . 1_455
O9 Co3 O6 90.25(10) . .
O5 Co3 O7 89.58(11) . .
O5 Co3 N3 91.73(11) . 1_455
O5 Co3 O6 96.23(11) . .
N3 Co3 O7 99.11(11) 1_455 .
N3 Co3 O6 91.82(11) 1_455 .
O8 Co3 O9 95.80(10) . .
O8 Co3 O5 174.01(10) . .
O8 Co3 O7 84.64(11) . .
O8 Co3 N3 90.70(11) . 1_455
O8 Co3 O6 89.16(11) . .
O6 Co3 O7 167.48(10) . .
O5 Co1 O3 110.91(11) . .
O5 Co1 N1 118.11(12) . .
O3 Co1 N1 108.57(12) . .
O1 Co1 O5 107.55(11) . .
O1 Co1 O3 108.49(13) . .
O1 Co1 N1 102.58(12) . .
O19 S1 O17 113.2(2) . .
O19 S1 O18 113.7(2) . .
O19 S1 C33 106.27(17) . .
O17 S1 O18 110.45(18) . .
O17 S1 C33 105.43(18) . .
O18 S1 C33 107.19(19) . .
Co2 O9 H9 113(4) . .
Co4 O9 Co2 114.40(11) . .
Co4 O9 Co3 105.88(11) . .
Co4 O9 H9 110(4) . .
Co3 O9 Co2 98.51(10) . .
Co3 O9 H9 114(4) . .
Co2 O5 H5 117(3) . .
Co3 O5 Co2 97.67(9) . .
Co3 O5 H5 103(3) . .
Co1 O5 Co2 99.24(11) . .
Co1 O5 Co3 139.09(13) . .
Co1 O5 H5 102(3) . .
Co4 O7 H7A 119(3) . .
Co4 O7 H7B 112(4) . .
Co3 O7 Co4 91.60(10) . .
Co3 O7 H7A 118(3) . .
Co3 O7 H7B 116(4) . .
H7A O7 H7B 101(4) . .
C1 O11 Co4 130.6(2) . 2_757
C22 O3 Co1 114.0(2) . .
C55 N1 Co1 123.6(3) . .
C55 N1 C57 117.4(3) . .
C57 N1 Co1 119.1(3) . .
C23 O16 Co4 92.5(2) . 1_564
C44 O2 Co2 129.5(2) . .
C44 O1 Co1 125.8(2) . .
C1 O10 Co2 137.5(2) . 2_757
C22 O4 Co2 135.0(2) . .
C23 O15 Co4 87.4(2) . 1_564
C52 N2 Co4 119.1(2) . .
C53 N2 Co4 123.9(2) . .
C53 N2 C52 116.7(3) . .
C47 N3 Co3 119.6(2) . 1_655
C45 N3 Co3 123.8(3) . 1_655
C45 N3 C47 116.3(3) . .
C51 C50 C49 120.5(3) . .
C51 C50 C54 116.6(3) . .
C54 C50 C49 122.8(3) . .
C50 C51 H51 120.0 . .
C52 C51 C50 119.9(4) . .
C52 C51 H51 120.0 . .
C3 C2 C1 120.3(4) . .
C3 C2 C4 118.7(4) . .
C4 C2 C1 121.0(3) . .
N2 C52 C51 123.6(3) . .
N2 C52 H52 118.2 . .
C51 C52 H52 118.2 . .
C61 C60 C59 120.9(4) . .
C63 C60 C59 122.3(4) . .
C63 C60 C61 116.7(3) . .
C48 C49 C50 121.1(3) . .
C48 C49 C46 116.5(3) . .
C46 C49 C50 122.4(3) . .
N3 C47 H47 118.2 . .
N3 C47 C48 123.6(4) . .
C48 C47 H47 118.2 . .
C9 N6 C15 122.4(4) . .
C9 N6 C8 121.6(4) . .
C15 N6 C8 115.4(4) . .
C36 N5 C37 120.2(4) . .
C36 N5 C30 121.7(3) . .
C30 N5 C37 116.8(3) . .
C32 C33 S1 119.0(3) . .
C34 C33 S1 121.4(3) . .
C34 C33 C32 119.6(4) . .
C26 C24 C23 120.1(4) . .
C25 C24 C23 121.5(4) . .
C25 C24 C26 118.4(4) . .
C39 C38 C37 118.1(3) . .
C40 C38 C39 117.8(4) . .
C40 C38 C37 124.0(3) . .
C49 C48 H48 119.8 . .
C47 C48 C49 120.5(4) . .
C47 C48 H48 119.8 . .
C2 C3 H3 119.7 . .
C2 C3 C5 120.7(4) . .
C5 C3 H3 119.7 . .
C20 C21 C22 121.2(3) . .
C20 C21 C19 117.8(4) . .
C19 C21 C22 121.0(3) . .
O3 C22 C21 116.9(3) . .
O4 C22 O3 123.9(3) . .
O4 C22 C21 119.2(3) . .
N1 C55 H55 118.2 . .
N1 C55 C56 123.6(4) . .
C56 C55 H55 118.2 . .
C50 C54 H54 120.2 . .
C53 C54 C50 119.5(4) . .
C53 C54 H54 120.2 . .
C56 C59 C60 123.7(4) . .
C58 C59 C60 119.1(3) . .
C58 C59 C56 117.2(3) . .
C55 C56 C59 119.2(4) . .
C55 C56 H56 120.4 . .
C59 C56 H56 120.4 . .
C4 C6 H6 119.4 . .
C7 C6 H6 119.4 . .
C7 C6 C4 121.1(4) . .
O11 C1 C2 115.9(3) . .
O10 C1 O11 125.6(3) . .
O10 C1 C2 118.5(3) . .
C9 C14 H14 119.5 . .
C13 C14 H14 119.5 . .
C13 C14 C9 120.9(4) . .
C38 C39 H39 119.5 . .
C42 C39 C38 121.0(4) . .
C42 C39 H39 119.5 . .
C43 C41 H41 120.2 . .
C43 C41 C40 119.5(4) . .
C40 C41 H41 120.2 . .
C2 C4 H4 120.1 . .
C6 C4 C2 119.8(4) . .
C6 C4 H4 120.1 . .
C31 C36 N5 120.1(4) . .
C35 C36 N5 121.9(4) . .
C35 C36 C31 117.9(4) . .
C60 C61 H61 120.1 . .
C62 C61 C60 119.7(4) . .
C62 C61 H61 120.1 . .
N2 C53 C54 123.7(4) . .
N2 C53 H53 118.2 . .
C54 C53 H53 118.2 . .
C41 C43 C44 121.0(3) . .
C42 C43 C41 119.1(4) . .
C42 C43 C44 119.9(3) . .
C60 C63 H63 120.0 . .
C60 C63 C64 119.9(4) . .
C64 C63 H63 120.0 . .
O2 C44 O1 125.6(3) . .
O2 C44 C43 119.9(3) . .
O1 C44 C43 114.5(3) . .
C38 C40 C41 121.4(4) . .
C38 C40 H40 119.3 . .
C41 C40 H40 119.3 . .
C6 C7 C8 119.8(4) . .
C5 C7 C6 118.5(4) . .
C5 C7 C8 121.7(4) . .
N3 C45 H45 118.1 . .
N3 C45 C46 123.8(4) . .
C46 C45 H45 118.1 . .
O16 C23 Co4 57.0(2) . 1_564
O16 C23 C24 118.4(4) . .
O15 C23 Co4 63.1(2) . 1_564
O15 C23 O16 120.1(4) . .
O15 C23 C24 121.5(4) . .
C24 C23 Co4 175.4(3) . 1_564
C36 C31 H31 119.5 . .
C32 C31 C36 121.0(4) . .
C32 C31 H31 119.5 . .
C49 C46 H46 120.3 . .
C45 C46 C49 119.3(4) . .
C45 C46 H46 120.3 . .
C39 C42 C43 121.0(4) . .
C39 C42 H42 119.5 . .
C43 C42 H42 119.5 . .
C33 C32 H32 119.9 . .
C31 C32 C33 120.2(4) . .
C31 C32 H32 119.9 . .
C33 C34 H34 120.0 . .
C33 C34 C35 120.1(4) . .
C35 C34 H34 120.0 . .
C24 C26 H26 119.8 . .
C27 C26 C24 120.3(4) . .
C27 C26 H26 119.8 . .
N1 C57 H57 118.8 . .
N1 C57 C58 122.3(4) . .
C58 C57 H57 118.8 . .
C21 C20 H20 119.3 . .
C17 C20 C21 121.4(4) . .
C17 C20 H20 119.3 . .
C11 C12 C13 118.2(4) . .
C11 C12 S2 123.3(4) . .
C11 C12 S2' 121.4(5) . .
C13 C12 S2 118.5(4) . .
C13 C12 S2' 120.3(5) . .
C28 C29 C30 120.9(4) . .
C27 C29 C28 118.9(4) . .
C27 C29 C30 120.2(4) . .
C59 C58 H58 119.8 . .
C57 C58 C59 120.3(4) . .
C57 C58 H58 119.8 . .
C17 C16 C15 119.8(4) . .
C18 C16 C17 117.7(4) . .
C18 C16 C15 122.5(4) . .
N6 C9 C14 121.3(4) . .
N6 C9 C10 121.6(4) . .
C10 C9 C14 117.1(4) . .
C36 C35 H35 119.4 . .
C34 C35 C36 121.2(4) . .
C34 C35 H35 119.4 . .
C24 C25 H25 119.6 . .
C24 C25 C28 120.9(4) . .
C28 C25 H25 119.6 . .
C20 C17 C16 121.2(4) . .
C20 C17 H17 119.4 . .
C16 C17 H17 119.4 . .
C21 C19 H19 119.7 . .
C18 C19 C21 120.5(4) . .
C18 C19 H19 119.7 . .
C3 C5 H5A 119.5 . .
C7 C5 C3 121.1(4) . .
C7 C5 H5A 119.5 . .
C29 C28 H28 119.8 . .
C25 C28 C29 120.4(4) . .
C25 C28 H28 119.8 . .
C12 C11 H11 119.5 . .
C12 C11 C10 121.0(4) . .
C10 C11 H11 119.5 . .
C26 C27 H27 119.5 . .
C29 C27 C26 121.0(4) . .
C29 C27 H27 119.5 . .
N6 C15 C16 114.3(4) . .
N6 C15 H15A 108.7 . .
N6 C15 H15B 108.7 . .
C16 C15 H15A 108.7 . .
C16 C15 H15B 108.7 . .
H15A C15 H15B 107.6 . .
N5 C37 C38 115.8(3) . .
N5 C37 H37A 108.3 . .
N5 C37 H37B 108.3 . .
C38 C37 H37A 108.3 . .
C38 C37 H37B 108.3 . .
H37A C37 H37B 107.4 . .
C16 C18 H18 119.3 . .
C19 C18 C16 121.4(4) . .
C19 C18 H18 119.3 . .
N6 C8 C7 115.5(4) . .
N6 C8 H8A 108.4 . .
N6 C8 H8B 108.4 . .
C7 C8 H8A 108.4 . .
C7 C8 H8B 108.4 . .
H8A C8 H8B 107.5 . .
C14 C13 C12 121.4(4) . .
C14 C13 H13 119.3 . .
C12 C13 H13 119.3 . .
C9 C10 H10 119.3 . .
C11 C10 C9 121.5(4) . .
C11 C10 H10 119.3 . .
N5 C30 C29 112.9(4) . .
N5 C30 H30A 109.0 . .
N5 C30 H30B 109.0 . .
C29 C30 H30A 109.0 . .
C29 C30 H30B 109.0 . .
H30A C30 H30B 107.8 . .
C61 C62 H62 118.1 . .
N4 C62 C61 123.7(4) . .
N4 C62 H62 118.1 . .
C62 N4 Co2 118.2(3) . 1_455
C62 N4 C64 117.7(3) . .
C64 N4 Co2 123.9(3) . 1_455
C63 C64 H64 119.0 . .
N4 C64 C63 122.0(4) . .
N4 C64 H64 119.0 . .
Co3 O8 H8C 111.7 . .
Co3 O8 H8D 111.2 . .
H8C O8 H8D 107.3 . .
Co3 O6 H6A 111.9 . .
Co3 O6 H6B 109.8 . .
H6A O6 H6B 107.0 . .
H21A O21 H21B 109.5 . .
H20A O20 H20B 109.5 . .
O12 S2 C12 107.7(6) . .
O13 S2 C12 108.0(7) . .
O13 S2 O12 107.1(7) . .
O13 S2 O14 115.9(7) . .
O14 S2 C12 109.3(6) . .
O14 S2 O12 108.7(9) . .
O12' S2' C12 105.8(8) . .
O12' S2' O13' 121.2(10) . .
O12' S2' O14' 111.8(11) . .
O13' S2' C12 105.7(8) . .
O13' S2' O14' 107.7(9) . .
O14' S2' C12 103.1(7) . .

loop_
_geom_bond_atom_site_label_1
_geom_bond_atom_site_label_2
_geom_bond_distance
_geom_bond_site_symmetry_2
Co2 O9 2.100(2) .
Co2 O5 2.117(2) .
Co2 O2 2.116(2) .
Co2 O10 2.080(3) 2_757
Co2 O4 2.135(3) .
Co2 N4 2.131(3) 1_655
Co4 O9 2.017(2) .
Co4 O7 2.338(3) .
Co4 O11 1.980(2) 2_757
Co4 O16 2.104(3) 1_546
Co4 O15 2.237(3) 1_546
Co4 N2 2.129(3) .
Co4 C23 2.506(4) 1_546
Co3 O9 2.084(2) .
Co3 O5 2.094(3) .
Co3 O7 2.225(3) .
Co3 N3 2.129(3) 1_455
Co3 O8 2.073(3) .
Co3 O6 2.150(3) .
Co1 O5 1.938(3) .
Co1 O3 1.956(3) .
Co1 N1 2.032(3) .
Co1 O1 1.937(3) .
S1 O19 1.440(3) .
S1 O17 1.447(3) .
S1 O18 1.452(3) .
S1 C33 1.755(4) .
O9 H9 0.853(10) .
O5 H5 0.850(10) .
O7 H7A 0.85(4) .
O7 H7B 0.74(5) .
O11 Co4 1.980(2) 2_757
O11 C1 1.253(4) .
O3 C22 1.271(4) .
N1 C55 1.322(5) .
N1 C57 1.332(5) .
O16 Co4 2.104(3) 1_564
O16 C23 1.272(5) .
O2 C44 1.246(4) .
O1 C44 1.274(4) .
O10 Co2 2.079(3) 2_757
O10 C1 1.249(4) .
O4 C22 1.256(4) .
O15 Co4 2.237(3) 1_564
O15 C23 1.236(5) .
N2 C52 1.342(4) .
N2 C53 1.331(4) .
N3 Co3 2.129(3) 1_655
N3 C47 1.331(4) .
N3 C45 1.327(5) .
C50 C51 1.392(5) .
C50 C49 1.489(5) .
C50 C54 1.393(5) .
C51 H51 0.9300 .
C51 C52 1.362(5) .
C2 C3 1.357(5) .
C2 C1 1.496(5) .
C2 C4 1.389(5) .
C52 H52 0.9300 .
C60 C59 1.492(5) .
C60 C61 1.389(5) .
C60 C63 1.384(5) .
C49 C48 1.372(5) .
C49 C46 1.387(5) .
C47 H47 0.9300 .
C47 C48 1.365(5) .
N6 C9 1.388(5) .
N6 C15 1.441(6) .
N6 C8 1.442(5) .
N5 C36 1.400(5) .
N5 C37 1.445(5) .
N5 C30 1.438(5) .
C33 C32 1.383(5) .
C33 C34 1.373(5) .
C24 C23 1.478(5) .
C24 C26 1.391(5) .
C24 C25 1.373(6) .
C38 C39 1.392(5) .
C38 C40 1.380(5) .
C38 C37 1.513(5) .
C48 H48 0.9300 .
C3 H3 0.9300 .
C3 C5 1.386(5) .
C21 C22 1.487(5) .
C21 C20 1.387(5) .
C21 C19 1.389(5) .
C55 H55 0.9300 .
C55 C56 1.371(5) .
C54 H54 0.9300 .
C54 C53 1.375(5) .
C59 C56 1.376(5) .
C59 C58 1.374(5) .
C56 H56 0.9300 .
C6 H6 0.9300 .
C6 C4 1.380(5) .
C6 C7 1.369(6) .
C14 H14 0.9300 .
C14 C9 1.398(6) .
C14 C13 1.378(6) .
C39 H39 0.9300 .
C39 C42 1.364(5) .
C41 H41 0.9300 .
C41 C43 1.383(5) .
C41 C40 1.391(5) .
C4 H4 0.9300 .
C36 C31 1.394(5) .
C36 C35 1.384(6) .
C61 H61 0.9300 .
C61 C62 1.365(5) .
C53 H53 0.9300 .
C43 C44 1.492(5) .
C43 C42 1.380(5) .
C63 H63 0.9300 .
C63 C64 1.389(5) .
C40 H40 0.9300 .
C7 C5 1.357(5) .
C7 C8 1.527(5) .
C45 H45 0.9300 .
C45 C46 1.377(5) .
C23 Co4 2.506(4) 1_564
C31 H31 0.9300 .
C31 C32 1.371(5) .
C46 H46 0.9300 .
C42 H42 0.9300 .
C32 H32 0.9300 .
C34 H34 0.9300 .
C34 C35 1.380(6) .
C26 H26 0.9300 .
C26 C27 1.374(5) .
C57 H57 0.9300 .
C57 C58 1.369(5) .
C20 H20 0.9300 .
C20 C17 1.363(6) .
C12 C11 1.379(6) .
C12 C13 1.379(6) .
C12 S2 1.773(9) .
C12 S2' 1.751(10) .
C29 C28 1.381(6) .
C29 C27 1.368(6) .
C29 C30 1.512(5) .
C58 H58 0.9300 .
C16 C17 1.386(6) .
C16 C15 1.520(5) .
C16 C18 1.384(5) .
C9 C10 1.391(6) .
C35 H35 0.9300 .
C25 H25 0.9300 .
C25 C28 1.378(6) .
C17 H17 0.9300 .
C19 H19 0.9300 .
C19 C18 1.379(5) .
C5 H5A 0.9300 .
C28 H28 0.9300 .
C11 H11 0.9300 .
C11 C10 1.379(6) .
C27 H27 0.9300 .
C15 H15A 0.9700 .
C15 H15B 0.9700 .
C37 H37A 0.9700 .
C37 H37B 0.9700 .
C18 H18 0.9300 .
C8 H8A 0.9700 .
C8 H8B 0.9700 .
C13 H13 0.9300 .
C10 H10 0.9300 .
C30 H30A 0.9700 .
C30 H30B 0.9700 .
C62 H62 0.9300 .
C62 N4 1.322(5) .
N4 Co2 2.131(3) 1_455
N4 C64 1.338(5) .
C64 H64 0.9300 .
O8 H8C 0.8845 .
O8 H8D 0.8853 .
O6 H6A 0.8799 .
O6 H6B 0.8771 .
O21 H21A 0.8501 .
O21 H21B 0.8498 .
O20 H20A 0.8498 .
O20 H20B 0.8502 .
S2 O12 1.548(12) .
S2 O13 1.404(12) .
S2 O14 1.414(13) .
S2' O12' 1.368(13) .
S2' O13' 1.412(14) .
S2' O14' 1.558(14) .

loop_
_geom_torsion_atom_site_label_1
_geom_torsion_atom_site_label_2
_geom_torsion_atom_site_label_3
_geom_torsion_atom_site_label_4
_geom_torsion
_geom_torsion_site_symmetry_1
_geom_torsion_site_symmetry_2
_geom_torsion_site_symmetry_3
_geom_torsion_site_symmetry_4
Co2 O2 C44 O1 22.6(6) . . . .
Co2 O2 C44 C43 -159.6(3) . . . .
Co2 O10 C1 O11 -18.6(6) 2_757 . . .
Co2 O10 C1 C2 161.3(3) 2_757 . . .
Co2 O4 C22 O3 37.8(6) . . . .
Co2 O4 C22 C21 -142.2(3) . . . .
Co2 N4 C64 C63 171.0(3) 1_455 . . .
Co4 O11 C1 O10 2.1(5) 2_757 . . .
Co4 O11 C1 C2 -177.7(2) 2_757 . . .
Co4 O16 C23 O15 1.0(4) 1_564 . . .
Co4 O16 C23 C24 179.4(3) 1_564 . . .
Co4 O15 C23 O16 -0.9(4) 1_564 . . .
Co4 O15 C23 C24 -179.3(3) 1_564 . . .
Co4 N2 C52 C51 -174.1(3) . . . .
Co4 N2 C53 C54 173.9(3) . . . .
Co3 N3 C47 C48 -171.6(3) 1_655 . . .
Co3 N3 C45 C46 171.4(4) 1_655 . . .
Co1 O3 C22 O4 6.7(5) . . . .
Co1 O3 C22 C21 -173.3(2) . . . .
Co1 N1 C55 C56 -177.8(4) . . . .
Co1 N1 C57 C58 178.3(3) . . . .
Co1 O1 C44 O2 -2.2(6) . . . .
Co1 O1 C44 C43 179.9(3) . . . .
S1 C33 C32 C31 -179.8(3) . . . .
S1 C33 C34 C35 179.9(4) . . . .
O19 S1 C33 C32 168.3(3) . . . .
O19 S1 C33 C34 -11.6(4) . . . .
O17 S1 C33 C32 47.9(4) . . . .
O17 S1 C33 C34 -132.0(4) . . . .
N1 C55 C56 C59 -1.5(8) . . . .
N1 C57 C58 C59 0.6(7) . . . .
N3 C47 C48 C49 0.2(7) . . . .
N3 C45 C46 C49 -0.4(8) . . . .
O18 S1 C33 C32 -69.8(4) . . . .
O18 S1 C33 C34 110.3(4) . . . .
C50 C51 C52 N2 -0.2(6) . . . .
C50 C49 C48 C47 176.2(4) . . . .
C50 C49 C46 C45 -176.1(4) . . . .
C50 C54 C53 N2 -0.2(6) . . . .
C51 C50 C49 C48 -31.0(6) . . . .
C51 C50 C49 C46 147.6(4) . . . .
C51 C50 C54 C53 -0.1(6) . . . .
C2 C3 C5 C7 -1.0(7) . . . .
C52 N2 C53 C54 0.4(6) . . . .
C60 C59 C56 C55 179.7(4) . . . .
C60 C59 C58 C57 -179.4(4) . . . .
C60 C61 C62 N4 0.6(7) . . . .
C60 C63 C64 N4 0.0(6) . . . .
C49 C50 C51 C52 178.9(3) . . . .
C49 C50 C54 C53 -178.7(3) . . . .
C47 N3 C45 C46 -1.8(7) . . . .
N6 C9 C10 C11 -179.6(4) . . . .
N5 C36 C31 C32 178.4(4) . . . .
N5 C36 C35 C34 -178.3(4) . . . .
C33 C34 C35 C36 0.3(8) . . . .
C24 C26 C27 C29 1.3(7) . . . .
C24 C25 C28 C29 0.7(7) . . . .
C38 C39 C42 C43 -3.2(7) . . . .
C48 C49 C46 C45 2.5(7) . . . .
C3 C2 C1 O11 -11.0(5) . . . .
C3 C2 C1 O10 169.1(4) . . . .
C3 C2 C4 C6 -2.1(6) . . . .
C21 C20 C17 C16 0.2(8) . . . .
C21 C19 C18 C16 1.1(7) . . . .
C22 C21 C20 C17 -179.0(4) . . . .
C22 C21 C19 C18 178.4(4) . . . .
C55 N1 C57 C58 -0.8(7) . . . .
C54 C50 C51 C52 0.3(6) . . . .
C54 C50 C49 C48 147.5(4) . . . .
C54 C50 C49 C46 -33.9(6) . . . .
C59 C60 C61 C62 174.3(4) . . . .
C59 C60 C63 C64 -174.5(4) . . . .
C56 C59 C58 C57 -0.7(7) . . . .
C6 C7 C5 C3 -2.6(7) . . . .
C6 C7 C8 N6 -177.1(4) . . . .
C1 C2 C3 C5 -177.1(4) . . . .
C1 C2 C4 C6 178.3(4) . . . .
C14 C9 C10 C11 0.8(6) . . . .
C39 C38 C40 C41 -3.4(7) . . . .
C39 C38 C37 N5 -158.7(4) . . . .
C41 C43 C44 O2 -24.0(6) . . . .
C41 C43 C44 O1 154.0(4) . . . .
C41 C43 C42 C39 -0.7(7) . . . .
C4 C2 C3 C5 3.3(7) . . . .
C4 C2 C1 O11 168.6(3) . . . .
C4 C2 C1 O10 -11.3(5) . . . .
C4 C6 C7 C5 3.7(7) . . . .
C4 C6 C7 C8 -176.0(4) . . . .
C36 N5 C37 C38 -101.4(5) . . . .
C36 N5 C30 C29 -135.0(4) . . . .
C36 C31 C32 C33 -0.5(7) . . . .
C61 C60 C59 C56 145.9(5) . . . .
C61 C60 C59 C58 -35.5(6) . . . .
C61 C60 C63 C64 3.6(6) . . . .
C61 C62 N4 Co2 -171.6(3) . . . 1_455
C61 C62 N4 C64 3.0(6) . . . .
C53 N2 C52 C51 -0.2(6) . . . .
C43 C41 C40 C38 -0.3(8) . . . .
C63 C60 C59 C56 -36.1(6) . . . .
C63 C60 C59 C58 142.6(4) . . . .
C63 C60 C61 C62 -3.9(7) . . . .
C44 C43 C42 C39 176.3(4) . . . .
C40 C38 C39 C42 5.2(7) . . . .
C40 C38 C37 N5 22.2(7) . . . .
C40 C41 C43 C44 -174.6(4) . . . .
C40 C41 C43 C42 2.4(7) . . . .
C7 C6 C4 C2 -1.4(6) . . . .
C45 N3 C47 C48 1.9(6) . . . .
C23 C24 C26 C27 177.1(4) . . . .
C23 C24 C25 C28 -178.1(4) . . . .
C31 C36 C35 C34 -0.7(7) . . . .
C46 C49 C48 C47 -2.4(6) . . . .
C42 C43 C44 O2 159.1(4) . . . .
C42 C43 C44 O1 -22.9(6) . . . .
C32 C33 C34 C35 0.0(7) . . . .
C34 C33 C32 C31 0.1(7) . . . .
C26 C24 C23 O16 12.7(5) . . . .
C26 C24 C23 O15 -168.8(4) . . . .
C26 C24 C25 C28 1.6(7) . . . .
C57 N1 C55 C56 1.3(7) . . . .
C20 C21 C22 O3 2.1(6) . . . .
C20 C21 C22 O4 -177.9(4) . . . .
C20 C21 C19 C18 -1.6(6) . . . .
C12 C11 C10 C9 0.2(7) . . . .
C58 C59 C56 C55 1.1(7) . . . .
C9 N6 C15 C16 -96.4(5) . . . .
C9 N6 C8 C7 -86.7(5) . . . .
C9 C14 C13 C12 -0.4(8) . . . .
C35 C36 C31 C32 0.7(7) . . . .
C25 C24 C23 O16 -167.6(4) . . . .
C25 C24 C23 O15 10.8(6) . . . .
C25 C24 C26 C27 -2.6(6) . . . .
C17 C16 C15 N6 -163.8(4) . . . .
C17 C16 C18 C19 0.1(7) . . . .
C19 C21 C22 O3 -177.9(4) . . . .
C19 C21 C22 O4 2.1(5) . . . .
C19 C21 C20 C17 1.0(7) . . . .
C5 C7 C8 N6 3.2(7) . . . .
C28 C29 C27 C26 1.0(7) . . . .
C28 C29 C30 N5 -132.7(4) . . . .
C11 C12 C13 C14 1.4(7) . . . .
C11 C12 S2 O12 -14.2(12) . . . .
C11 C12 S2 O13 -129.5(8) . . . .
C11 C12 S2 O14 103.6(10) . . . .
C11 C12 S2' O12' 33.6(14) . . . .
C11 C12 S2' O13' -96.0(10) . . . .
C11 C12 S2' O14' 151.0(8) . . . .
C27 C29 C28 C25 -2.0(7) . . . .
C27 C29 C30 N5 45.3(5) . . . .
C15 N6 C9 C14 3.7(6) . . . .
C15 N6 C9 C10 -175.8(4) . . . .
C15 N6 C8 C7 101.9(4) . . . .
C15 C16 C17 C20 178.0(5) . . . .
C15 C16 C18 C19 -178.6(4) . . . .
C37 N5 C36 C31 -149.7(4) . . . .
C37 N5 C36 C35 27.8(6) . . . .
C37 N5 C30 C29 57.8(5) . . . .
C37 C38 C39 C42 -174.0(4) . . . .
C37 C38 C40 C41 175.7(5) . . . .
C18 C16 C17 C20 -0.8(7) . . . .
C18 C16 C15 N6 14.9(6) . . . .
C8 N6 C9 C14 -167.0(4) . . . .
C8 N6 C9 C10 13.4(6) . . . .
C8 N6 C15 C16 74.9(5) . . . .
C8 C7 C5 C3 177.1(4) . . . .
C13 C14 C9 N6 179.7(4) . . . .
C13 C14 C9 C10 -0.7(7) . . . .
C13 C12 C11 C10 -1.3(7) . . . .
C13 C12 S2 O12 167.0(10) . . . .
C13 C12 S2 O13 51.7(9) . . . .
C13 C12 S2 O14 -75.2(10) . . . .
C13 C12 S2' O12' -149.9(11) . . . .
C13 C12 S2' O13' 80.5(10) . . . .
C13 C12 S2' O14' -32.4(10) . . . .
C30 N5 C36 C31 43.5(6) . . . .
C30 N5 C36 C35 -139.0(4) . . . .
C30 N5 C37 C38 66.0(5) . . . .
C30 C29 C28 C25 176.0(4) . . . .
C30 C29 C27 C26 -177.0(4) . . . .
C62 N4 C64 C63 -3.3(6) . . . .
S2 C12 C11 C10 179.9(5) . . . .
S2 C12 C13 C14 -179.8(5) . . . .
S2 C12 S2' O12' -83(7) . . . .
S2 C12 S2' O13' 147(7) . . . .
S2 C12 S2' O14' 34(6) . . . .
S2' C12 C11 C10 175.3(6) . . . .
S2' C12 C13 C14 -175.2(6) . . . .
S2' C12 S2 O12 51(7) . . . .
S2' C12 S2 O13 -64(7) . . . .
S2' C12 S2 O14 169(7) . . . .
